data_1555406
loop_
_publ_author_name
'Li, Zequan'
'Shi, Yian'

_publ_section_title
;
 Chiral Phosphine Oxide-Sc(OTf)3 Complex Catalyzed Enantioselective
 Bromoaminocyclization of 2-Benzofuranylmethyl N-Tosylcarbamates. Approach
 to a Novel Class of Optically Active Spiro Compounds.
;
_journal_issue 23
_journal_name_full 'Organic letters'
_journal_page_first 5752
_journal_page_last 5755
_journal_paper_doi 10.1021/acs.orglett.5b02817
_journal_volume 17
_journal_year 2015
_chemical_absolute_configuration ad
_chemical_formula_moiety 'C17 H15 N O6 S'
_chemical_formula_sum 'C17 H15 N O6 S'
_chemical_formula_weight 361.36
_space_group_crystal_system monoclinic
_space_group_IT_number 4
_space_group_name_Hall 'P 2yb'
_space_group_name_H-M_alt 'P 1 21 1'
_atom_sites_solution_hydrogens geom
_audit_creation_date 2015-07-28
_audit_creation_method
;
Olex2 1.2
(compiled 2015.01.19 svn.r3143 for OlexSys, GUI svn.r4992)
;
_cell_angle_alpha 90
_cell_angle_beta 104.11(3)
_cell_angle_gamma 90
_cell_formula_units_Z 2
_cell_length_a 7.5529(15)
_cell_length_b 11.091(2)
_cell_length_c 10.123(2)
_cell_measurement_reflns_used 2687
_cell_measurement_temperature 173.1500
_cell_measurement_theta_max 27.4790
_cell_measurement_theta_min 1.8362
_cell_volume 822.4(3)
_computing_cell_refinement 'CrystalClear (Rigaku Inc., 2007)'
_computing_data_collection 'CrystalClear (Rigaku Inc., 2007)'
_computing_data_reduction 'CrystalClear (Rigaku Inc., 2007)'
_computing_molecular_graphics 'Olex2 (Dolomanov et al., 2013)'
_computing_publication_material 'Olex2 (Dolomanov et al., 2013)'
_computing_structure_refinement 'ShelXL (Sheldrick, 2013)'
_computing_structure_solution
;
 'XS (Sheldrick, 2013)'
;
_diffrn_ambient_temperature 173.1500
_diffrn_detector_area_resol_mean 28.5714
_diffrn_measured_fraction_theta_full 0.997
_diffrn_measured_fraction_theta_max 0.994
_diffrn_measurement_details
;
scan:
	Number of images: 360
	           Slice: -110.0000 - 70.0000
	     Image width: 0.5000
	        Exp time: 8.0000
	   Rotation axis: Omega
	           Omega: 0.0000
	             Chi: 45.0000
	             Phi: 90.0000
	             XTD: 45.0675
	          2theta: -20.3714
scan:
	Number of images: 360
	           Slice: -110.0000 - 70.0000
	     Image width: 0.5000
	        Exp time: 8.0000
	   Rotation axis: Omega
	           Omega: 0.0000
	             Chi: 45.0000
	             Phi: 180.0000
	             XTD: 45.0675
	          2theta: -20.3714
scan:
	Number of images: 330
	           Slice: -110.0000 - 55.0000
	     Image width: 0.5000
	        Exp time: 8.0000
	   Rotation axis: Omega
	           Omega: 0.0000
	             Chi: 45.0000
	             Phi: 0.0000
	             XTD: 45.0675
	          2theta: -20.3714
;
_diffrn_measurement_device
;
Saturn724+ (2x2 bin mode)
;
_diffrn_measurement_device_details
;
AFC10: Fixed Chi 2 circle
;
_diffrn_measurement_device_type 'Saturn724+ CCD'
_diffrn_measurement_method '\w scans at fixed \c = 45\%'
_diffrn_orient_matrix_type d*Trek
_diffrn_orient_matrix_UB_11 0.0089
_diffrn_orient_matrix_UB_12 0.0003
_diffrn_orient_matrix_UB_13 -0.1362
_diffrn_orient_matrix_UB_21 0.0900
_diffrn_orient_matrix_UB_22 -0.0016
_diffrn_orient_matrix_UB_23 0.0059
_diffrn_orient_matrix_UB_31 -0.0001
_diffrn_orient_matrix_UB_32 -0.0987
_diffrn_orient_matrix_UB_33 -0.0251
_diffrn_radiation_detector CCD
_diffrn_radiation_monochromator 'Graphite Monochromator'
_diffrn_radiation_type MoK\a
_diffrn_radiation_wavelength 0.71073
_diffrn_reflns_av_R_equivalents 0.0341
_diffrn_reflns_av_unetI/netI 0.0336
_diffrn_reflns_Laue_measured_fraction_full 0.997
_diffrn_reflns_Laue_measured_fraction_max 0.994
_diffrn_reflns_limit_h_max 9
_diffrn_reflns_limit_h_min -9
_diffrn_reflns_limit_k_max 14
_diffrn_reflns_limit_k_min -14
_diffrn_reflns_limit_l_max 13
_diffrn_reflns_limit_l_min -13
_diffrn_reflns_number 9445
_diffrn_reflns_point_group_measured_fraction_full 0.981
_diffrn_reflns_point_group_measured_fraction_max 0.975
_diffrn_reflns_theta_full 26.000
_diffrn_reflns_theta_max 27.507
_diffrn_reflns_theta_min 3.333
_diffrn_source 'Sealed Tube'
_diffrn_source_current 30.0000
_diffrn_source_power 1.5000
_diffrn_source_voltage 50.0000
_exptl_absorpt_coefficient_mu 0.231
_exptl_absorpt_correction_T_max 1.0000
_exptl_absorpt_correction_T_min 0.8660
_exptl_absorpt_correction_type multi-scan
_exptl_absorpt_process_details 'CrystalClear (Rigaku Inc., 2007)'
_exptl_crystal_colour Colorless
_exptl_crystal_density_diffrn 1.459
_exptl_crystal_description block
_exptl_crystal_F_000 376
_exptl_crystal_size_max 0.227
_exptl_crystal_size_mid 0.209
_exptl_crystal_size_min 0.103
_refine_diff_density_max 0.235
_refine_diff_density_min -0.169
_refine_diff_density_rms 0.036
_refine_ls_abs_structure_details
;
 Flack x determined using 1415 quotients [(I+)-(I-)]/[(I+)+(I-)]
 (Parsons and Flack (2004), Acta Cryst. A60, s61).
;
_refine_ls_abs_structure_Flack 0.04(4)
_refine_ls_extinction_method none
_refine_ls_goodness_of_fit_ref 1.123
_refine_ls_hydrogen_treatment constr
_refine_ls_matrix_type full
_refine_ls_number_parameters 228
_refine_ls_number_reflns 3698
_refine_ls_number_restraints 1
_refine_ls_restrained_S_all 1.123
_refine_ls_R_factor_all 0.0475
_refine_ls_R_factor_gt 0.0440
_refine_ls_shift/su_max 0.000
_refine_ls_shift/su_mean 0.000
_refine_ls_structure_factor_coef Fsqd
_refine_ls_weighting_details 'w=1/[\s^2^(Fo^2^)+(0.0305P)^2^+0.2189P] where P=(Fo^2^+2Fc^2^)/3'
_refine_ls_weighting_scheme calc
_refine_ls_wR_factor_gt 0.0883
_refine_ls_wR_factor_ref 0.0903
_reflns_Friedel_coverage 0.864
_reflns_Friedel_fraction_full 0.963
_reflns_Friedel_fraction_max 0.954
_reflns_number_gt 3503
_reflns_number_total 3698
_reflns_threshold_expression 'I > 2\s(I)'
_cod_data_source_file ol5b02817_si_007.cif
_cod_data_source_block sa4278
_cod_original_cell_volume 822.3(3)
_cod_database_code 1555406
_shelxl_version_number 2013-4
_shelx_space_group_comment
;
The symmetry employed for this shelxl refinement is uniquely defined
by the following loop, which should always be used as a source of
symmetry information in preference to the above space-group names.
They are only intended as comments.
;
_diffrn_number_total 1993
_olex2_refinement_description
;
1. Fixed Uiso
 At 1.2 times of:
  All C(H) groups, All C(H,H) groups
 At 1.5 times of:
  All C(H,H,H) groups, All O(H) groups
2.a Ternary CH refined with riding coordinates:
 C4(H4)
2.b Secondary CH2 refined with riding coordinates:
 C2(H2A,H2B)
2.c Aromatic/amide H refined with riding coordinates:
 C7(H7), C8(H8), C9(H9), C10(H10), C12(H12), C13(H13), C15(H15), C16(H16)
2.d Idealised Me refined as rotating group:
 C17(H17A,H17B,H17C)
2.e Idealised tetrahedral OH refined as rotating group:
 O6(H6)
;
_olex2_submission_special_instructions 'No special instructions were received'

loop_
_space_group_symop_operation_xyz
'x, y, z'
'-x, y+1/2, -z'

loop_
_atom_site_label
_atom_site_type_symbol
_atom_site_fract_x
_atom_site_fract_y
_atom_site_fract_z
_atom_site_U_iso_or_equiv
_atom_site_adp_type
_atom_site_occupancy
_atom_site_site_symmetry_order
_atom_site_calc_flag
_atom_site_refinement_flags_posn
S1 S 0.42905(10) 0.36072(7) 0.69308(8) 0.0383(2) Uani 1 1 d .
O1 O 0.4944(3) 0.2423(2) 0.6787(3) 0.0468(6) Uani 1 1 d .
O2 O 0.2558(3) 0.3993(3) 0.6125(2) 0.0523(7) Uani 1 1 d .
O3 O 0.4318(4) 0.6307(3) 0.6680(3) 0.0568(8) Uani 1 1 d .
O4 O 0.7151(4) 0.6292(2) 0.6352(3) 0.0535(7) Uani 1 1 d .
O5 O 0.8702(3) 0.4017(2) 0.7935(2) 0.0411(6) Uani 1 1 d .
O6 O 0.9008(3) 0.3312(3) 0.4718(2) 0.0540(8) Uani 1 1 d .
H6 H 1.0101 0.3362 0.5085 0.081 Uiso 1 1 calc GR
N1 N 0.5827(4) 0.4511(3) 0.6491(3) 0.0364(6) Uani 1 1 d .
C1 C 0.5621(5) 0.5769(4) 0.6523(4) 0.0462(9) Uani 1 1 d .
C2 C 0.8333(5) 0.5383(3) 0.6013(4) 0.0468(9) Uani 1 1 d .
H2A H 0.9598 0.5552 0.6456 0.056 Uiso 1 1 calc R
H2B H 0.8201 0.5351 0.5037 0.056 Uiso 1 1 calc R
C3 C 0.7726(4) 0.4194(3) 0.6530(3) 0.0379(7) Uani 1 1 d .
C4 C 0.8027(4) 0.3055(4) 0.5718(3) 0.0424(8) Uani 1 1 d .
H4 H 0.6844 0.2698 0.5278 0.051 Uiso 1 1 calc R
C5 C 0.9022(5) 0.2242(3) 0.6827(4) 0.0428(8) Uani 1 1 d .
C6 C 0.9412(4) 0.2857(3) 0.8052(4) 0.0405(8) Uani 1 1 d .
C7 C 1.0411(5) 0.2371(4) 0.9257(4) 0.0528(10) Uani 1 1 d .
H7 H 1.0657 0.2797 1.0073 0.063 Uiso 1 1 calc R
C8 C 1.1033(6) 0.1184(5) 0.9164(6) 0.0672(14) Uani 1 1 d .
H8 H 1.1745 0.0818 0.9940 0.081 Uiso 1 1 calc R
C9 C 1.0619(6) 0.0550(5) 0.7961(6) 0.0711(14) Uani 1 1 d .
H9 H 1.1026 -0.0239 0.7942 0.085 Uiso 1 1 calc R
C10 C 0.9607(6) 0.1075(4) 0.6785(5) 0.0613(12) Uani 1 1 d .
H10 H 0.9324 0.0643 0.5973 0.074 Uiso 1 1 calc R
C11 C 0.4394(4) 0.3890(3) 0.8647(3) 0.0337(7) Uani 1 1 d .
C12 C 0.3300(4) 0.4776(3) 0.9009(3) 0.0370(7) Uani 1 1 d .
H12 H 0.2551 0.5254 0.8348 0.044 Uiso 1 1 calc R
C13 C 0.3347(4) 0.4933(3) 1.0371(3) 0.0382(7) Uani 1 1 d .
H13 H 0.2614 0.5519 1.0624 0.046 Uiso 1 1 calc R
C14 C 0.4473(5) 0.4228(3) 1.1372(3) 0.0383(7) Uani 1 1 d .
C15 C 0.5559(5) 0.3365(3) 1.0979(3) 0.0454(9) Uani 1 1 d .
H15 H 0.6323 0.2892 1.1638 0.055 Uiso 1 1 calc R
C16 C 0.5530(5) 0.3191(3) 0.9619(3) 0.0419(8) Uani 1 1 d .
H16 H 0.6269 0.2608 0.9365 0.050 Uiso 1 1 calc R
C17 C 0.4489(6) 0.4401(4) 1.2850(4) 0.0554(10) Uani 1 1 d .
H17A H 0.4368 0.5243 1.3029 0.083 Uiso 1 1 calc GR
H17B H 0.5620 0.4105 1.3409 0.083 Uiso 1 1 calc GR
H17C H 0.3490 0.3965 1.3054 0.083 Uiso 1 1 calc GR

loop_
_atom_site_aniso_label
_atom_site_aniso_U_11
_atom_site_aniso_U_22
_atom_site_aniso_U_33
_atom_site_aniso_U_23
_atom_site_aniso_U_13
_atom_site_aniso_U_12
S1 0.0321(4) 0.0465(5) 0.0363(4) -0.0051(4) 0.0084(3) -0.0037(4)
O1 0.0465(14) 0.0425(14) 0.0567(16) -0.0145(12) 0.0226(12) -0.0068(12)
O2 0.0334(12) 0.079(2) 0.0404(13) -0.0068(13) 0.0006(10) -0.0003(12)
O3 0.069(2) 0.0534(18) 0.0516(16) 0.0129(13) 0.0214(14) 0.0154(15)
O4 0.0635(17) 0.0448(16) 0.0524(16) 0.0103(12) 0.0142(13) -0.0042(14)
O5 0.0424(13) 0.0430(14) 0.0317(11) -0.0013(10) -0.0027(9) -0.0048(11)
O6 0.0370(12) 0.090(2) 0.0373(12) -0.0082(13) 0.0136(10) -0.0104(14)
N1 0.0351(14) 0.0430(16) 0.0313(14) 0.0009(12) 0.0083(11) -0.0008(12)
C1 0.055(2) 0.047(2) 0.0349(18) 0.0113(16) 0.0081(16) 0.0019(19)
C2 0.0411(19) 0.056(2) 0.0408(19) 0.0071(16) 0.0063(15) -0.0117(17)
C3 0.0311(15) 0.049(2) 0.0305(15) 0.0017(14) 0.0020(12) -0.0056(15)
C4 0.0288(16) 0.060(2) 0.0394(17) -0.0087(16) 0.0112(13) -0.0065(15)
C5 0.0306(16) 0.050(2) 0.051(2) -0.0048(17) 0.0168(15) -0.0053(16)
C6 0.0291(17) 0.044(2) 0.0482(19) 0.0066(15) 0.0080(14) -0.0053(14)
C7 0.0362(18) 0.063(3) 0.055(2) 0.017(2) 0.0029(16) -0.0080(19)
C8 0.035(2) 0.075(3) 0.091(4) 0.038(3) 0.014(2) 0.009(2)
C9 0.053(3) 0.061(3) 0.108(4) 0.012(3) 0.037(3) 0.016(2)
C10 0.049(2) 0.060(3) 0.084(3) -0.010(2) 0.035(2) 0.006(2)
C11 0.0298(14) 0.0361(18) 0.0363(15) 0.0017(13) 0.0104(12) -0.0013(13)
C12 0.0313(15) 0.0396(19) 0.0392(18) 0.0053(14) 0.0067(13) 0.0025(14)
C13 0.0361(16) 0.0363(17) 0.0447(18) -0.0020(15) 0.0145(14) 0.0037(15)
C14 0.0389(17) 0.0373(18) 0.0393(17) 0.0013(14) 0.0104(14) -0.0040(15)
C15 0.0433(18) 0.051(2) 0.0423(17) 0.0140(16) 0.0105(14) 0.0121(17)
C16 0.0445(19) 0.0399(19) 0.0451(18) 0.0056(15) 0.0179(15) 0.0106(15)
C17 0.065(3) 0.062(3) 0.039(2) 0.0000(18) 0.0130(18) 0.001(2)

loop_
_atom_type_symbol
_atom_type_description
_atom_type_scat_dispersion_real
_atom_type_scat_dispersion_imag
_atom_type_scat_source
C C 0.0033 0.0016 'International Tables Vol C Tables 4.2.6.8 and 6.1.1.4'
H H 0.0000 0.0000 'International Tables Vol C Tables 4.2.6.8 and 6.1.1.4'
N N 0.0061 0.0033 'International Tables Vol C Tables 4.2.6.8 and 6.1.1.4'
O O 0.0106 0.0060 'International Tables Vol C Tables 4.2.6.8 and 6.1.1.4'
S S 0.1246 0.1234 'International Tables Vol C Tables 4.2.6.8 and 6.1.1.4'

loop_
_geom_angle_atom_site_label_1
_geom_angle_atom_site_label_2
_geom_angle_atom_site_label_3
_geom_angle
O1 S1 O2 120.69(17)
O1 S1 N1 104.20(15)
O1 S1 C11 109.55(16)
O2 S1 N1 105.48(16)
O2 S1 C11 109.05(15)
N1 S1 C11 106.92(15)
C1 O4 C2 109.4(3)
C6 O5 C3 107.7(3)
C4 O6 H6 109.5
C1 N1 S1 120.0(2)
C1 N1 C3 110.5(3)
C3 N1 S1 125.8(2)
O3 C1 O4 124.5(4)
O3 C1 N1 126.8(4)
O4 C1 N1 108.8(3)
O4 C2 H2A 110.6
O4 C2 H2B 110.6
O4 C2 C3 105.5(3)
H2A C2 H2B 108.8
C3 C2 H2A 110.6
C3 C2 H2B 110.6
O5 C3 N1 108.7(3)
O5 C3 C2 109.3(3)
O5 C3 C4 107.7(3)
N1 C3 C2 99.0(3)
N1 C3 C4 116.6(3)
C2 C3 C4 115.1(3)
O6 C4 C3 112.5(3)
O6 C4 H4 109.5
O6 C4 C5 113.8(3)
C3 C4 H4 109.5
C5 C4 C3 101.8(3)
C5 C4 H4 109.5
C6 C5 C4 109.6(3)
C10 C5 C4 130.8(4)
C10 C5 C6 119.6(4)
C5 C6 O5 112.8(3)
C7 C6 O5 123.7(4)
C7 C6 C5 123.5(4)
C6 C7 H7 122.4
C6 C7 C8 115.2(4)
C8 C7 H7 122.4
C7 C8 H8 119.0
C9 C8 C7 122.0(4)
C9 C8 H8 119.0
C8 C9 H9 119.7
C8 C9 C10 120.5(4)
C10 C9 H9 119.7
C5 C10 C9 119.1(5)
C5 C10 H10 120.4
C9 C10 H10 120.4
C12 C11 S1 120.3(2)
C16 C11 S1 118.6(2)
C16 C11 C12 121.1(3)
C11 C12 H12 120.6
C13 C12 C11 118.7(3)
C13 C12 H12 120.6
C12 C13 H13 119.4
C12 C13 C14 121.2(3)
C14 C13 H13 119.4
C13 C14 C17 120.5(3)
C15 C14 C13 118.7(3)
C15 C14 C17 120.9(3)
C14 C15 H15 119.5
C14 C15 C16 121.1(3)
C16 C15 H15 119.5
C11 C16 C15 119.2(3)
C11 C16 H16 120.4
C15 C16 H16 120.4
C14 C17 H17A 109.5
C14 C17 H17B 109.5
C14 C17 H17C 109.5
H17A C17 H17B 109.5
H17A C17 H17C 109.5
H17B C17 H17C 109.5

loop_
_geom_bond_atom_site_label_1
_geom_bond_atom_site_label_2
_geom_bond_distance
S1 O1 1.422(3)
S1 O2 1.428(2)
S1 N1 1.674(3)
S1 C11 1.748(3)
O3 C1 1.194(5)
O4 C1 1.341(5)
O4 C2 1.442(5)
O5 C3 1.446(4)
O5 C6 1.388(4)
O6 H6 0.8200
O6 C4 1.421(4)
N1 C1 1.405(5)
N1 C3 1.467(4)
C2 H2A 0.9700
C2 H2B 0.9700
C2 C3 1.529(5)
C3 C4 1.555(5)
C4 H4 0.9800
C4 C5 1.492(5)
C5 C6 1.383(5)
C5 C10 1.372(6)
C6 C7 1.377(5)
C7 H7 0.9300
C7 C8 1.409(7)
C8 H8 0.9300
C8 C9 1.374(8)
C9 H9 0.9300
C9 C10 1.378(7)
C10 H10 0.9300
C11 C12 1.389(4)
C11 C16 1.376(4)
C12 H12 0.9300
C12 C13 1.381(5)
C13 H13 0.9300
C13 C14 1.393(5)
C14 C15 1.381(5)
C14 C17 1.505(5)
C15 H15 0.9300
C15 C16 1.385(5)
C16 H16 0.9300
C17 H17A 0.9600
C17 H17B 0.9600
C17 H17C 0.9600

loop_
_geom_torsion_atom_site_label_1
_geom_torsion_atom_site_label_2
_geom_torsion_atom_site_label_3
_geom_torsion_atom_site_label_4
_geom_torsion
S1 N1 C1 O3 -9.8(5)
S1 N1 C1 O4 169.9(2)
S1 N1 C3 O5 -66.2(3)
S1 N1 C3 C2 179.8(2)
S1 N1 C3 C4 55.7(4)
S1 C11 C12 C13 176.7(3)
S1 C11 C16 C15 -176.9(3)
O1 S1 N1 C1 -179.6(3)
O1 S1 N1 C3 -23.1(3)
O1 S1 C11 C12 -158.0(2)
O1 S1 C11 C16 19.8(3)
O2 S1 N1 C1 52.4(3)
O2 S1 N1 C3 -151.2(3)
O2 S1 C11 C12 -23.9(3)
O2 S1 C11 C16 153.9(3)
O4 C2 C3 O5 -88.1(3)
O4 C2 C3 N1 25.4(3)
O4 C2 C3 C4 150.5(3)
O5 C3 C4 O6 -115.7(3)
O5 C3 C4 C5 6.5(3)
O5 C6 C7 C8 -179.2(3)
O6 C4 C5 C6 115.4(3)
O6 C4 C5 C10 -62.1(5)
N1 S1 C11 C12 89.7(3)
N1 S1 C11 C16 -92.5(3)
N1 C3 C4 O6 121.9(3)
N1 C3 C4 C5 -115.9(3)
C1 O4 C2 C3 -21.8(4)
C1 N1 C3 O5 92.1(3)
C1 N1 C3 C2 -21.8(3)
C1 N1 C3 C4 -145.9(3)
C2 O4 C1 O3 -172.5(4)
C2 O4 C1 N1 7.8(4)
C2 C3 C4 O6 6.5(4)
C2 C3 C4 C5 128.7(3)
C3 O5 C6 C5 1.2(4)
C3 O5 C6 C7 -179.2(3)
C3 N1 C1 O3 -169.5(3)
C3 N1 C1 O4 10.1(4)
C3 C4 C5 C6 -5.8(3)
C3 C4 C5 C10 176.6(4)
C4 C5 C6 O5 3.2(4)
C4 C5 C6 C7 -176.3(3)
C4 C5 C10 C9 175.5(4)
C5 C6 C7 C8 0.3(5)
C6 O5 C3 N1 122.2(3)
C6 O5 C3 C2 -130.7(3)
C6 O5 C3 C4 -5.0(3)
C6 C5 C10 C9 -1.8(6)
C6 C7 C8 C9 -1.9(6)
C7 C8 C9 C10 1.7(7)
C8 C9 C10 C5 0.3(7)
C10 C5 C6 O5 -178.9(3)
C10 C5 C6 C7 1.6(5)
C11 S1 N1 C1 -63.6(3)
C11 S1 N1 C3 92.9(3)
C11 C12 C13 C14 0.5(5)
C12 C11 C16 C15 0.9(5)
C12 C13 C14 C15 0.2(5)
C12 C13 C14 C17 -179.2(3)
C13 C14 C15 C16 -0.4(5)
C14 C15 C16 C11 -0.2(5)
C16 C11 C12 C13 -1.1(5)
C17 C14 C15 C16 179.1(4)
